data_2222962
loop_
_publ_author_name
'Loghmani-Khouzani, Hossein'
'Hajiheidari, Dariush'
'Robinson, Ward T.'
'Abdul Rahman, Noorsaadah'
'Kia, Reza'

_publ_section_title
;
 2-(1,3-Benzoxazol-2-ylsulfanyl)-1-phenylethanone
;
_journal_coeditor_code AT2859
_journal_issue 9
_journal_name_full 'Acta Crystallographica Section E'
_journal_page_first o2287
_journal_paper_doi 10.1107/S1600536809033960
_journal_volume 65
_journal_year 2009
_chemical_formula_iupac 'C15 H11 N O2 S'
_chemical_formula_moiety 'C15 H11 N O2 S'
_chemical_formula_sum 'C15 H11 N O2 S'
_chemical_formula_weight 269.31
_chemical_melting_point 398
_chemical_name_systematic
;
2-(1,3-Benzoxazol-2-ylsulfanyl)-1-phenylethanone
;
_space_group_IT_number 19
_symmetry_cell_setting orthorhombic
_symmetry_space_group_name_Hall 'P 2ac 2ab'
_symmetry_space_group_name_H-M 'P 21 21 21'
_atom_sites_solution_hydrogens geom
_atom_sites_solution_primary direct
_atom_sites_solution_secondary difmap
_audit_creation_method SHELXL-97
_cell_angle_alpha 90.00
_cell_angle_beta 90.00
_cell_angle_gamma 90.00
_cell_formula_units_Z 4
_cell_length_a 4.8580(2)
_cell_length_b 14.0780(5)
_cell_length_c 18.6840(7)
_cell_measurement_reflns_used 4173
_cell_measurement_temperature 296(2)
_cell_measurement_theta_max 28.24
_cell_measurement_theta_min 2.62
_cell_volume 1277.82(8)
_computing_cell_refinement 'SAINT (Bruker, 2005)'
_computing_data_collection 'APEX2 (Bruker, 2005)'
_computing_data_reduction 'SAINT (Bruker, 2005)'
_computing_molecular_graphics 'SHELXTL (Sheldrick, 2008)'
_computing_publication_material 'SHELXTL (Sheldrick, 2008) and PLATON (Spek, 2009)'
_computing_structure_refinement 'SHELXTL (Sheldrick, 2008)'
_computing_structure_solution 'SIR2004 (Burla <i>et al.</i>, 2004)'
_diffrn_ambient_temperature 296(2)
_diffrn_measured_fraction_theta_full 0.987
_diffrn_measured_fraction_theta_max 0.987
_diffrn_measurement_device_type
;
Bruker SMART APEXII CCD area-detector
;
_diffrn_measurement_method '\f and \w'
_diffrn_radiation_monochromator graphite
_diffrn_radiation_source 'fine-focus sealed tube'
_diffrn_radiation_type MoK\a
_diffrn_radiation_wavelength 0.71073
_diffrn_reflns_av_R_equivalents 0.0365
_diffrn_reflns_av_sigmaI/netI 0.0349
_diffrn_reflns_limit_h_max 6
_diffrn_reflns_limit_h_min -6
_diffrn_reflns_limit_k_max 19
_diffrn_reflns_limit_k_min -19
_diffrn_reflns_limit_l_max 26
_diffrn_reflns_limit_l_min -26
_diffrn_reflns_number 13902
_diffrn_reflns_theta_full 29.99
_diffrn_reflns_theta_max 29.99
_diffrn_reflns_theta_min 2.62
_diffrn_standards_number 0
_exptl_absorpt_coefficient_mu 0.249
_exptl_absorpt_correction_T_max 0.9755
_exptl_absorpt_correction_T_min 0.8855
_exptl_absorpt_correction_type multi-scan
_exptl_absorpt_process_details '(<i>SADABS</i>; Bruker, 2005)'
_exptl_crystal_colour Colourless
_exptl_crystal_density_diffrn 1.400
_exptl_crystal_density_method 'not measured'
_exptl_crystal_description needle
_exptl_crystal_F_000 560
_exptl_crystal_size_max 0.50
_exptl_crystal_size_mid 0.10
_exptl_crystal_size_min 0.10
_refine_diff_density_max 0.349
_refine_diff_density_min -0.188
_refine_ls_abs_structure_details 'Flack (1983), 1514 Friedel pairs'
_refine_ls_abs_structure_Flack 0.07(7)
_refine_ls_extinction_method none
_refine_ls_goodness_of_fit_ref 1.044
_refine_ls_hydrogen_treatment constr
_refine_ls_matrix_type full
_refine_ls_number_parameters 172
_refine_ls_number_reflns 3659
_refine_ls_number_restraints 0
_refine_ls_restrained_S_all 1.044
_refine_ls_R_factor_all 0.0498
_refine_ls_R_factor_gt 0.0404
_refine_ls_shift/su_max 0.001
_refine_ls_shift/su_mean 0.000
_refine_ls_structure_factor_coef Fsqd
_refine_ls_weighting_details 'calc w=1/[\s^2^(Fo^2^)+(0.0487P)^2^+0.1389P] where P=(Fo^2^+2Fc^2^)/3'
_refine_ls_weighting_scheme calc
_refine_ls_wR_factor_gt 0.0884
_refine_ls_wR_factor_ref 0.0930
_reflns_number_gt 3175
_reflns_number_total 3659
_reflns_threshold_expression I>2\s(I)
_cod_data_source_file at2859.cif
_cod_data_source_block I
_cod_database_code 2222962
_cod_database_fobs_code 2222962

loop_
_symmetry_equiv_pos_as_xyz
'x, y, z'
'-x+1/2, -y, z+1/2'
'x+1/2, -y+1/2, -z'
'-x, y+1/2, -z+1/2'

loop_
_atom_site_type_symbol
_atom_site_label
_atom_site_fract_x
_atom_site_fract_y
_atom_site_fract_z
_atom_site_U_iso_or_equiv
_atom_site_adp_type
_atom_site_calc_flag
_atom_site_refinement_flags
_atom_site_occupancy
_atom_site_disorder_assembly
_atom_site_disorder_group
S S1 0.01065(10) 0.44145(3) 0.66514(2) 0.02920(11) Uani d . 1 . .
O O1 0.3102(3) 0.29909(9) 0.71157(6) 0.0295(3) Uani d . 1 . .
N N1 0.4022(3) 0.33643(10) 0.59627(7) 0.0250(3) Uani d . 1 . .
C C1 0.5079(4) 0.23556(11) 0.68726(8) 0.0262(3) Uani d . 1 . .
C C2 0.6325(4) 0.16254(14) 0.72375(10) 0.0346(4) Uani d . 1 . .
H H2A 0.5895 0.1480 0.7710 0.042 Uiso calc R 1 . .
C C3 0.8271(4) 0.11206(14) 0.68500(10) 0.0366(4) Uani d . 1 . .
H H3A 0.9193 0.0621 0.7071 0.044 Uiso calc R 1 . .
C C4 0.8889(4) 0.13370(13) 0.61400(10) 0.0341(4) Uani d . 1 . .
H H4A 1.0209 0.0980 0.5900 0.041 Uiso calc R 1 . .
C C5 0.7576(4) 0.20749(13) 0.57839(9) 0.0292(4) Uani d . 1 . .
H H5A 0.7982 0.2218 0.5310 0.035 Uiso calc R 1 . .
C C6 0.5639(3) 0.25876(12) 0.61651(8) 0.0244(3) Uani d . 1 . .
C C7 0.2612(3) 0.35517(12) 0.65300(8) 0.0251(3) Uani d . 1 . .
C C8 -0.0098(4) 0.47588(12) 0.57236(8) 0.0289(3) Uani d . 1 . .
H H8A 0.1664 0.5008 0.5567 0.035 Uiso calc R 1 . .
H H8B -0.0536 0.4209 0.5432 0.035 Uiso calc R 1 . .
C C9 -0.2291(3) 0.55059(12) 0.56314(9) 0.0266(3) Uani d . 1 . .
C C10 -0.2762(4) 0.58747(12) 0.48943(9) 0.0264(3) Uani d . 1 . .
C C11 -0.4792(4) 0.65637(12) 0.47888(10) 0.0337(4) Uani d . 1 . .
H H11A -0.5823 0.6780 0.5175 0.040 Uiso calc R 1 . .
C C12 -0.5275(5) 0.69250(13) 0.41129(11) 0.0396(5) Uani d . 1 . .
H H12A -0.6630 0.7383 0.4045 0.048 Uiso calc R 1 . .
C C13 -0.3744(4) 0.66049(14) 0.35363(11) 0.0397(5) Uani d . 1 . .
H H13A -0.4070 0.6850 0.3082 0.048 Uiso calc R 1 . .
C C14 -0.1733(4) 0.59220(15) 0.36330(10) 0.0375(4) Uani d . 1 . .
H H14A -0.0713 0.5707 0.3244 0.045 Uiso calc R 1 . .
C C15 -0.1237(4) 0.55572(14) 0.43100(10) 0.0312(4) Uani d . 1 . .
H H15A 0.0120 0.5099 0.4374 0.037 Uiso calc R 1 . .
O O2 -0.3588(3) 0.57915(10) 0.61422(7) 0.0390(3) Uani d . 1 . .

loop_
_atom_site_aniso_label
_atom_site_aniso_U_11
_atom_site_aniso_U_22
_atom_site_aniso_U_33
_atom_site_aniso_U_12
_atom_site_aniso_U_13
_atom_site_aniso_U_23
S1 0.0334(2) 0.0325(2) 0.02181(18) 0.0053(2) 0.00128(18) -0.00418(15)
O1 0.0362(7) 0.0345(6) 0.0179(5) 0.0024(5) 0.0020(5) 0.0012(5)
N1 0.0279(7) 0.0290(7) 0.0180(6) 0.0018(6) -0.0013(5) -0.0011(5)
C1 0.0289(8) 0.0297(7) 0.0200(6) -0.0035(8) 0.0007(7) 0.0003(5)
C2 0.0439(11) 0.0348(9) 0.0253(8) -0.0017(8) -0.0021(8) 0.0072(7)
C3 0.0413(11) 0.0305(9) 0.0381(10) 0.0046(8) -0.0074(8) 0.0052(8)
C4 0.0343(9) 0.0313(9) 0.0367(10) 0.0049(8) 0.0024(8) -0.0049(8)
C5 0.0322(9) 0.0335(9) 0.0219(8) -0.0007(8) 0.0020(7) -0.0034(7)
C6 0.0283(9) 0.0263(8) 0.0185(7) -0.0028(6) -0.0038(6) -0.0009(6)
C7 0.0276(8) 0.0279(8) 0.0198(7) -0.0024(7) -0.0030(6) -0.0012(6)
C8 0.0290(8) 0.0332(8) 0.0243(7) 0.0037(8) 0.0008(8) 0.0017(6)
C9 0.0253(8) 0.0227(7) 0.0316(8) -0.0029(7) 0.0008(6) -0.0021(7)
C10 0.0251(8) 0.0221(8) 0.0322(9) -0.0040(6) -0.0028(7) 0.0011(6)
C11 0.0319(9) 0.0282(8) 0.0409(9) 0.0010(8) -0.0054(8) -0.0018(7)
C12 0.0377(11) 0.0300(9) 0.0512(11) 0.0011(9) -0.0159(10) 0.0046(8)
C13 0.0438(11) 0.0370(10) 0.0383(10) -0.0096(9) -0.0134(8) 0.0083(8)
C14 0.0359(10) 0.0449(11) 0.0317(9) -0.0048(9) -0.0024(8) 0.0045(8)
C15 0.0287(8) 0.0335(9) 0.0313(8) 0.0005(8) -0.0023(7) 0.0035(8)
O2 0.0440(8) 0.0376(7) 0.0355(7) 0.0095(6) 0.0076(6) -0.0020(6)

loop_
_atom_type_symbol
_atom_type_description
_atom_type_scat_dispersion_real
_atom_type_scat_dispersion_imag
_atom_type_scat_source
C C 0.0033 0.0016 'International Tables Vol C Tables 4.2.6.8 and 6.1.1.4'
H H 0.0000 0.0000 'International Tables Vol C Tables 4.2.6.8 and 6.1.1.4'
N N 0.0061 0.0033 'International Tables Vol C Tables 4.2.6.8 and 6.1.1.4'
O O 0.0106 0.0060 'International Tables Vol C Tables 4.2.6.8 and 6.1.1.4'
S S 0.1246 0.1234 'International Tables Vol C Tables 4.2.6.8 and 6.1.1.4'

loop_
_geom_angle_atom_site_label_1
_geom_angle_atom_site_label_2
_geom_angle_atom_site_label_3
_geom_angle_site_symmetry_1
_geom_angle_site_symmetry_3
_geom_angle
_geom_angle_publ_flag
C7 S1 C8 . . 95.81(8) ?
C7 O1 C1 . . 103.29(12) ?
C7 N1 C6 . . 103.67(14) ?
C2 C1 O1 . . 128.62(15) ?
C2 C1 C6 . . 124.18(18) ?
O1 C1 C6 . . 107.20(14) ?
C1 C2 C3 . . 115.13(17) ?
C1 C2 H2A . . 122.4 ?
C3 C2 H2A . . 122.4 ?
C2 C3 C4 . . 122.13(18) ?
C2 C3 H3A . . 118.9 ?
C4 C3 H3A . . 118.9 ?
C5 C4 C3 . . 121.36(18) ?
C5 C4 H4A . . 119.3 ?
C3 C4 H4A . . 119.3 ?
C6 C5 C4 . . 117.13(16) ?
C6 C5 H5A . . 121.4 ?
C4 C5 H5A . . 121.4 ?
C5 C6 C1 . . 120.06(16) ?
C5 C6 N1 . . 130.61(15) ?
C1 C6 N1 . . 109.33(15) ?
N1 C7 O1 . . 116.50(15) ?
N1 C7 S1 . . 128.59(13) ?
O1 C7 S1 . . 114.90(11) ?
C9 C8 S1 . . 109.67(12) ?
C9 C8 H8A . . 109.7 ?
S1 C8 H8A . . 109.7 ?
C9 C8 H8B . . 109.7 ?
S1 C8 H8B . . 109.7 ?
H8A C8 H8B . . 108.2 ?
O2 C9 C10 . . 122.17(16) ?
O2 C9 C8 . . 120.60(16) ?
C10 C9 C8 . . 117.23(14) ?
C15 C10 C11 . . 119.18(16) ?
C15 C10 C9 . . 122.08(16) ?
C11 C10 C9 . . 118.74(16) ?
C12 C11 C10 . . 120.30(18) ?
C12 C11 H11A . . 119.8 ?
C10 C11 H11A . . 119.9 ?
C11 C12 C13 . . 120.01(18) ?
C11 C12 H12A . . 120.0 ?
C13 C12 H12A . . 120.0 ?
C14 C13 C12 . . 120.29(18) ?
C14 C13 H13A . . 119.9 ?
C12 C13 H13A . . 119.9 ?
C13 C14 C15 . . 119.98(19) ?
C13 C14 H14A . . 120.0 ?
C15 C14 H14A . . 120.0 ?
C14 C15 C10 . . 120.25(17) ?
C14 C15 H15A . . 119.9 ?
C10 C15 H15A . . 119.9 ?

loop_
_geom_bond_atom_site_label_1
_geom_bond_atom_site_label_2
_geom_bond_site_symmetry_2
_geom_bond_distance
_geom_bond_publ_flag
S1 C7 . 1.7343(17) ?
S1 C8 . 1.8028(16) ?
O1 C7 . 1.3704(19) ?
O1 C1 . 1.389(2) ?
N1 C7 . 1.290(2) ?
N1 C6 . 1.398(2) ?
C1 C2 . 1.374(2) ?
C1 C6 . 1.389(2) ?
C2 C3 . 1.387(3) ?
C2 H2A . 0.9300 ?
C3 C4 . 1.394(3) ?
C3 H3A . 0.9300 ?
C4 C5 . 1.389(3) ?
C4 H4A . 0.9300 ?
C5 C6 . 1.383(2) ?
C5 H5A . 0.9300 ?
C8 C9 . 1.507(2) ?
C8 H8A . 0.9700 ?
C8 H8B . 0.9700 ?
C9 O2 . 1.212(2) ?
C9 C10 . 1.489(2) ?
C10 C15 . 1.393(3) ?
C10 C11 . 1.397(3) ?
C11 C12 . 1.381(2) ?
C11 H11A . 0.9300 ?
C12 C13 . 1.385(3) ?
C12 H12A . 0.9300 ?
C13 C14 . 1.383(3) ?
C13 H13A . 0.9300 ?
C14 C15 . 1.386(3) ?
C14 H14A . 0.9300 ?
C15 H15A . 0.9300 ?

loop_
_geom_hbond_atom_site_label_D
_geom_hbond_atom_site_label_H
_geom_hbond_atom_site_label_A
_geom_hbond_site_symmetry_A
_geom_hbond_distance_DH
_geom_hbond_distance_HA
_geom_hbond_distance_DA
_geom_hbond_angle_DHA
_geom_hbond_publ_flag
C5 H5A N1 3_556 0.93 2.56 3.395(2) 148.8 y

loop_
_geom_torsion_atom_site_label_1
_geom_torsion_atom_site_label_2
_geom_torsion_atom_site_label_3
_geom_torsion_atom_site_label_4
_geom_torsion_site_symmetry_1
_geom_torsion_site_symmetry_2
_geom_torsion_site_symmetry_3
_geom_torsion_site_symmetry_4
_geom_torsion
_geom_torsion_publ_flag
C7 O1 C1 C2 . . . . -179.71(19) ?
C7 O1 C1 C6 . . . . 0.52(17) ?
O1 C1 C2 C3 . . . . -178.94(17) ?
C6 C1 C2 C3 . . . . 0.8(3) ?
C1 C2 C3 C4 . . . . -0.5(3) ?
C2 C3 C4 C5 . . . . 0.0(3) ?
C3 C4 C5 C6 . . . . 0.3(3) ?
C4 C5 C6 C1 . . . . 0.0(2) ?
C4 C5 C6 N1 . . . . 179.14(16) ?
C2 C1 C6 C5 . . . . -0.5(3) ?
O1 C1 C6 C5 . . . . 179.26(15) ?
C2 C1 C6 N1 . . . . -179.86(17) ?
O1 C1 C6 N1 . . . . -0.08(18) ?
C7 N1 C6 C5 . . . . -179.68(17) ?
C7 N1 C6 C1 . . . . -0.43(18) ?
C6 N1 C7 O1 . . . . 0.83(19) ?
C6 N1 C7 S1 . . . . -178.00(13) ?
C1 O1 C7 N1 . . . . -0.89(19) ?
C1 O1 C7 S1 . . . . 178.11(12) ?
C8 S1 C7 N1 . . . . 8.41(18) ?
C8 S1 C7 O1 . . . . -170.44(13) ?
C7 S1 C8 C9 . . . . 177.42(12) ?
S1 C8 C9 O2 . . . . 0.7(2) ?
S1 C8 C9 C10 . . . . -179.75(13) ?
O2 C9 C10 C15 . . . . 178.88(17) ?
C8 C9 C10 C15 . . . . -0.7(2) ?
O2 C9 C10 C11 . . . . -0.8(3) ?
C8 C9 C10 C11 . . . . 179.60(16) ?
C15 C10 C11 C12 . . . . 0.0(3) ?
C9 C10 C11 C12 . . . . 179.69(17) ?
C10 C11 C12 C13 . . . . 0.0(3) ?
C11 C12 C13 C14 . . . . 0.2(3) ?
C12 C13 C14 C15 . . . . -0.2(3) ?
C13 C14 C15 C10 . . . . 0.1(3) ?
C11 C10 C15 C14 . . . . 0.0(3) ?
C9 C10 C15 C14 . . . . -179.73(17) ?

loop_
_cod_related_entry_id
_cod_related_entry_database
_cod_related_entry_code
1 ChemSpider 596320
